data_7125330
loop_
_publ_author_name
'Mai, Shaoyu'
'Luo, Yixin'
'Huang, Xianyun'
'Shu, Zhenghao'
'Li, Bingnan'
'Lan, Yu'
'Song, Qiuling'

_publ_section_title
;
 Diversity-oriented synthesis of imidazo[2,1-a]isoquinolines.
;
_journal_issue 73
_journal_name_full 'Chemical communications (Cambridge, England)'
_journal_page_first 10240
_journal_page_last 10243
_journal_paper_doi 10.1039/c8cc05390a
_journal_volume 54
_journal_year 2018
_chemical_formula_moiety 'C19 H21 F N2 O2'
_chemical_formula_sum 'C19 H21 F N2 O2'
_chemical_formula_weight 328.39
_space_group_crystal_system triclinic
_space_group_IT_number 2
_space_group_name_Hall '-P 1'
_space_group_name_H-M_alt 'P -1'
_symmetry_Int_Tables_number 2
_atom_sites_solution_primary dual
_audit_block_doi 10.5517/ccdc.csd.cc1zqrv9
_audit_creation_date 2018-04-23
_audit_creation_method
;
Olex2 1.2
(compiled 2014.03.20 svn.r2914 for OlexSys, GUI svn.r4816)
;
_audit_update_record
;
2018-04-24 deposited with the CCDC.
2018-07-18 downloaded from the CCDC.
;
_cell_angle_alpha 92.739(11)
_cell_angle_beta 99.147(11)
_cell_angle_gamma 106.484(12)
_cell_formula_units_Z 2
_cell_length_a 6.3592(9)
_cell_length_b 9.7262(14)
_cell_length_c 15.058(2)
_cell_measurement_reflns_used 835
_cell_measurement_temperature 298
_cell_measurement_theta_max 24.5110
_cell_measurement_theta_min 3.6810
_cell_volume 877.5(2)
_computing_cell_refinement 'CrysAlisPro 1.171.38.41 (Rigaku OD, 2015)'
_computing_data_collection 'CrysAlisPro 1.171.38.41 (Rigaku OD, 2015)'
_computing_data_reduction 'CrysAlisPro 1.171.38.41 (Rigaku OD, 2015)'
_computing_molecular_graphics 'Olex2 (Dolomanov et al., 2009)'
_computing_publication_material 'Olex2 (Dolomanov et al., 2009)'
_computing_structure_refinement 'olex2.refine (Bourhis et al., 2013)'
_computing_structure_solution 'ShelXT (Sheldrick, 2015)'
_diffrn_ambient_temperature 298
_diffrn_detector 'CCD plate'
_diffrn_detector_area_resol_mean 16.1213
_diffrn_detector_type Eos
_diffrn_measured_fraction_theta_full 0.9981
_diffrn_measured_fraction_theta_max 0.9981
_diffrn_measurement_details
;
List of Runs (angles in degrees, time in seconds):

  # Type    Start    End  Width  t~exp~   \w     \q     \k     \f   Frames
#--------------------------------------------------------------------------
  1  \w     -7.00  79.00   1.00    8.50    --   15.49  77.00 -30.00   86
  2  \w     22.00  67.00   1.00    8.50    --   15.49  77.00-180.00   45
  3  \w     -3.00  44.00   1.00    8.50    --  -16.12  77.00   0.00   47
  4  \w    -11.00  79.00   1.00    8.50    --   15.49  77.00 120.00   90
  5  \w    -32.00  -6.00   1.00    8.50    --  -16.12  77.00   0.00   26
  6  \w    -37.00  46.00   1.00    8.50    --  -16.12  77.00-120.00   83
;
_diffrn_measurement_device 'four-circle diffractometer'
_diffrn_measurement_device_type 'Xcalibur, Eos, Gemini'
_diffrn_measurement_method '\w scans'
_diffrn_orient_matrix_type 'CrysAlisPro convention (1999,Acta A55,543-557)'
_diffrn_orient_matrix_UB_11 -0.0144253000
_diffrn_orient_matrix_UB_12 -0.0326489000
_diffrn_orient_matrix_UB_13 0.0406135000
_diffrn_orient_matrix_UB_21 -0.0475320000
_diffrn_orient_matrix_UB_22 -0.0683970000
_diffrn_orient_matrix_UB_23 -0.0251898000
_diffrn_orient_matrix_UB_31 0.1073156000
_diffrn_orient_matrix_UB_32 -0.0098047000
_diffrn_orient_matrix_UB_33 0.0038186000
_diffrn_radiation_monochromator graphite
_diffrn_radiation_probe x-ray
_diffrn_radiation_type 'Mo K\a'
_diffrn_radiation_wavelength 0.71073
_diffrn_reflns_av_R_equivalents 0.0495
_diffrn_reflns_av_unetI/netI 0.1082
_diffrn_reflns_limit_h_max 8
_diffrn_reflns_limit_h_min -8
_diffrn_reflns_limit_k_max 13
_diffrn_reflns_limit_k_min -13
_diffrn_reflns_limit_l_max 20
_diffrn_reflns_limit_l_min -19
_diffrn_reflns_number 7221
_diffrn_reflns_theta_full 24.9991
_diffrn_reflns_theta_max 25.00
_diffrn_reflns_theta_min 3.35
_diffrn_source 'fine-focus sealed X-ray tube'
_diffrn_source_type 'Enhance (Mo) X-ray Source'
_exptl_absorpt_coefficient_mu 0.088
_exptl_absorpt_correction_T_max 1.00000
_exptl_absorpt_correction_T_min 0.39175
_exptl_absorpt_correction_type multi-scan
_exptl_absorpt_process_details
;
CrysAlisPro 1.171.38.41 (Rigaku Oxford Diffraction, 2015)
Empirical absorption correction using spherical harmonics,
 implemented in SCALE3 ABSPACK scaling algorithm.
;
_exptl_crystal_density_diffrn 1.2428
_exptl_crystal_description block
_exptl_crystal_F_000 348.1823
_refine_diff_density_max 0.3768
_refine_diff_density_min -0.3212
_refine_diff_density_rms 0.0871
_refine_ls_d_res_high 0.8409
_refine_ls_d_res_low 6.0830
_refine_ls_goodness_of_fit_ref 1.0409
_refine_ls_hydrogen_treatment constr
_refine_ls_matrix_type full
_refine_ls_number_constraints 32
_refine_ls_number_parameters 221
_refine_ls_number_reflns 3088
_refine_ls_number_restraints 0
_refine_ls_restrained_S_all 1.0409
_refine_ls_R_factor_all 0.1367
_refine_ls_R_factor_gt 0.0664
_refine_ls_shift/su_max 0.0000
_refine_ls_shift/su_mean 0.0000
_refine_ls_structure_factor_coef Fsqd
_refine_ls_weighting_details 'w=1/[\s^2^(Fo^2^)+(0.0734P)^2^] where P=(Fo^2^+2Fc^2^)/3'
_refine_ls_weighting_scheme calc
_refine_ls_wR_factor_gt 0.1526
_refine_ls_wR_factor_ref 0.2011
_reflns_Friedel_coverage 0.0
_reflns_limit_h_max 7
_reflns_limit_h_min -7
_reflns_limit_k_max 11
_reflns_limit_k_min -11
_reflns_limit_l_max 17
_reflns_limit_l_min 0
_reflns_number_gt 1559
_reflns_number_total 3088
_reflns_threshold_expression I>=2u(I)
_cod_data_source_file c8cc05390a2.cif
_cod_data_source_block exp_5355
_cod_original_cell_volume 877.4(2)
_cod_database_code 7125330
_reflns_odcompleteness_completeness 99.80
_reflns_odcompleteness_iscentric 1
_reflns_odcompleteness_theta 26.32
_olex2_refinement_description
;
1. Fixed Uiso
 At 1.2 times of:
  All C(H) groups
 At 1.5 times of:
  All C(H,H,H) groups
2.a Ternary CH refined with riding coordinates:
 C00J(H00J)
2.b Aromatic/amide H refined with riding coordinates:
 C009(H009), C00B(H00B), C00E(H00E), C00F(H00F), C00G(H00G)
2.c Idealised Me refined as rotating group:
 C00K(H00a,H00c,H00d), C00L(H00h,H00i,H00k), C00M(H00l,H00m,H00n), C00N(H00o,
 H00p,H00q), C00O(H00r,H00s,H00t)
;
_olex2_submission_special_instructions 'No special instructions were received'
_oxdiff_exptl_absorpt_empirical_details
;
Empirical correction (ABSPACK) includes:
- Absorption correction using spherical harmonics
- Frame scaling
;
_oxdiff_exptl_absorpt_empirical_full_max 2.379
_oxdiff_exptl_absorpt_empirical_full_min 0.577

loop_
_space_group_symop_id
_space_group_symop_operation_xyz
1 x,y,z
2 -x,-y,-z

loop_
_atom_site_label
_atom_site_type_symbol
_atom_site_fract_x
_atom_site_fract_y
_atom_site_fract_z
_atom_site_U_iso_or_equiv
_atom_site_adp_type
_atom_site_occupancy
_atom_site_refinement_flags_posn
F001 F 0.0929(3) 0.8976(2) 0.44350(12) 0.0709(7) Uani 1.000000 .
O002 O 0.5933(4) 0.6857(2) 0.34719(13) 0.0597(7) Uani 1.000000 .
O003 O 0.7854(4) 0.5340(3) 0.39198(13) 0.0655(8) Uani 1.000000 .
N004 N 0.8493(4) 0.6772(3) 0.65621(16) 0.0468(7) Uani 1.000000 .
N005 N 0.7952(5) 0.8007(3) 0.77450(16) 0.0574(8) Uani 1.000000 .
C006 C 0.6806(5) 0.6681(3) 0.50367(19) 0.0400(8) Uani 1.000000 .
C007 C 0.5383(5) 0.7507(3) 0.53081(19) 0.0415(8) Uani 1.000000 .
C008 C 0.5683(5) 0.7994(3) 0.62307(19) 0.0439(8) Uani 1.000000 .
C009 C 0.8262(5) 0.6328(3) 0.56697(19) 0.0459(8) Uani 1.000000 .
H009 H 0.9126(5) 0.5772(3) 0.54948(19) 0.0551(10) Uiso 1.000000 R
C00A C 0.7321(5) 0.7634(3) 0.6868(2) 0.0465(8) Uani 1.000000 .
C00B C 0.3700(5) 0.7846(3) 0.4712(2) 0.0484(9) Uani 1.000000 .
H00B H 0.3407(5) 0.7521(3) 0.4101(2) 0.0581(10) Uiso 1.000000 R
C00C C 0.2513(5) 0.8651(4) 0.5035(2) 0.0510(9) Uani 1.000000 .
C00D C 0.6925(6) 0.6213(4) 0.4101(2) 0.0491(8) Uani 1.000000 .
C00E C 0.4408(6) 0.8822(4) 0.6526(2) 0.0549(9) Uani 1.000000 .
H00E H 0.4647(6) 0.9148(4) 0.7135(2) 0.0659(11) Uiso 1.000000 R
C00F C 0.9959(6) 0.6605(4) 0.7304(2) 0.0549(9) Uani 1.000000 .
H00F H 1.0975(6) 0.6079(4) 0.7312(2) 0.0658(11) Uiso 1.000000 R
C00G C 0.2806(6) 0.9161(4) 0.5925(2) 0.0572(10) Uani 1.000000 .
H00G H 0.1955(6) 0.9715(4) 0.6115(2) 0.0686(11) Uiso 1.000000 R
C00H C 0.9611(6) 0.7364(4) 0.8015(2) 0.0563(9) Uani 1.000000 .
C00I C 1.0816(7) 0.7597(5) 0.8981(2) 0.0699(11) Uani 1.000000 .
C00J C 0.6040(7) 0.6512(5) 0.2529(2) 0.0719(12) Uani 1.000000 .
H00J H 0.5867(7) 0.5481(5) 0.2418(2) 0.0863(14) Uiso 1.000000 R
C00K C 0.9137(8) 0.7097(6) 0.9600(2) 0.1037(17) Uani 1.000000 .
H00a H 0.807(3) 0.763(2) 0.9525(16) 0.156(3) Uiso 1.000000 GR
H00c H 0.838(4) 0.6087(9) 0.9450(15) 0.156(3) Uiso 1.000000 GR
H00d H 0.9899(10) 0.726(3) 1.0217(3) 0.156(3) Uiso 1.000000 GR
C00L C 0.4108(8) 0.6866(6) 0.1984(3) 0.1138(18) Uani 1.000000 .
H00h H 0.2748(9) 0.632(3) 0.2158(17) 0.171(3) Uiso 1.000000 GR
H00i H 0.429(3) 0.7877(8) 0.2092(18) 0.171(3) Uiso 1.000000 GR
H00k H 0.405(4) 0.662(4) 0.1353(3) 0.171(3) Uiso 1.000000 GR
C00M C 1.2540(8) 0.6777(6) 0.9094(3) 0.1156(19) Uani 1.000000 .
H00l H 1.1806(9) 0.5766(7) 0.894(2) 0.173(3) Uiso 1.000000 GR
H00m H 1.359(3) 0.711(3) 0.8702(18) 0.173(3) Uiso 1.000000 GR
H00n H 1.331(4) 0.694(3) 0.9710(6) 0.173(3) Uiso 1.000000 GR
C00N C 1.1960(8) 0.9211(6) 0.9224(3) 0.1152(18) Uani 1.000000 .
H00o H 1.308(4) 0.9537(9) 0.8857(17) 0.173(3) Uiso 1.000000 GR
H00p H 1.0873(11) 0.9725(7) 0.912(2) 0.173(3) Uiso 1.000000 GR
H00q H 1.265(5) 0.9383(7) 0.9850(6) 0.173(3) Uiso 1.000000 GR
C00O C 0.8229(8) 0.7364(6) 0.2342(3) 0.121(2) Uani 1.000000 .
H00r H 0.843(3) 0.8371(7) 0.248(2) 0.182(3) Uiso 1.000000 GR
H00s H 0.9396(9) 0.709(3) 0.2709(17) 0.182(3) Uiso 1.000000 GR
H00t H 0.828(2) 0.718(3) 0.1716(6) 0.182(3) Uiso 1.000000 GR

loop_
_atom_site_aniso_label
_atom_site_aniso_U_11
_atom_site_aniso_U_22
_atom_site_aniso_U_33
_atom_site_aniso_U_12
_atom_site_aniso_U_13
_atom_site_aniso_U_23
F001 0.0526(13) 0.0854(15) 0.0830(14) 0.0361(12) 0.0047(11) 0.0194(11)
O002 0.0683(17) 0.0797(17) 0.0395(12) 0.0379(14) 0.0045(11) 0.0067(11)
O003 0.0823(19) 0.0740(18) 0.0521(14) 0.0414(15) 0.0145(13) 0.0032(12)
N004 0.0436(17) 0.0618(18) 0.0396(14) 0.0214(14) 0.0095(13) 0.0059(12)
N005 0.059(2) 0.073(2) 0.0416(16) 0.0248(16) 0.0053(14) 0.0026(14)
C006 0.0367(18) 0.0431(18) 0.0410(17) 0.0120(15) 0.0090(14) 0.0045(14)
C007 0.0299(18) 0.0444(18) 0.0496(18) 0.0080(15) 0.0100(15) 0.0072(15)
C008 0.044(2) 0.0451(19) 0.0436(17) 0.0124(16) 0.0123(15) 0.0047(15)
C009 0.048(2) 0.052(2) 0.0447(18) 0.0208(17) 0.0149(15) 0.0045(15)
C00A 0.044(2) 0.056(2) 0.0443(18) 0.0194(17) 0.0146(16) 0.0042(15)
C00B 0.040(2) 0.057(2) 0.0515(19) 0.0183(17) 0.0067(16) 0.0100(16)
C00C 0.034(2) 0.055(2) 0.065(2) 0.0163(17) 0.0061(17) 0.0142(17)
C00D 0.048(2) 0.056(2) 0.0443(18) 0.0174(18) 0.0063(16) 0.0041(16)
C00E 0.055(2) 0.059(2) 0.057(2) 0.0223(19) 0.0184(18) 0.0021(17)
C00F 0.053(2) 0.076(3) 0.0432(18) 0.0297(19) 0.0072(17) 0.0143(17)
C00G 0.050(2) 0.062(2) 0.068(2) 0.0274(19) 0.0149(19) 0.0109(19)
C00H 0.055(2) 0.072(2) 0.0427(18) 0.018(2) 0.0096(17) 0.0090(17)
C00I 0.070(3) 0.103(3) 0.0402(19) 0.034(3) 0.0049(19) 0.005(2)
C00J 0.096(3) 0.093(3) 0.0411(19) 0.055(3) 0.007(2) 0.0002(19)
C00K 0.105(4) 0.159(5) 0.045(2) 0.032(3) 0.017(2) 0.019(2)
C00L 0.115(4) 0.166(5) 0.063(3) 0.056(4) -0.005(3) 0.018(3)
C00M 0.121(4) 0.195(6) 0.057(3) 0.100(4) -0.005(3) 0.011(3)
C00N 0.110(4) 0.136(5) 0.070(3) 0.013(4) -0.018(3) -0.012(3)
C00O 0.101(4) 0.206(6) 0.066(3) 0.047(4) 0.036(3) 0.023(3)

loop_
_atom_type_symbol
_atom_type_scat_dispersion_real
_atom_type_scat_dispersion_imag
_atom_type_scat_Cromer_Mann_a1
_atom_type_scat_Cromer_Mann_a2
_atom_type_scat_Cromer_Mann_a3
_atom_type_scat_Cromer_Mann_a4
_atom_type_scat_Cromer_Mann_b1
_atom_type_scat_Cromer_Mann_b2
_atom_type_scat_Cromer_Mann_b3
_atom_type_scat_Cromer_Mann_b4
_atom_type_scat_Cromer_Mann_c
_atom_type_scat_source
_atom_type_scat_dispersion_source
H 0.00000 0.00000 0.49300 0.32291 0.14019 0.04081 10.51090 26.12570 3.14236 57.79970 0.0030380000826 'International Tables Volume C Table 6.1.1.4 (pp. 500-502)' 'Henke, Gullikson and Davis, At. Data and Nucl. Data Tables, 1993, 54, 2'
C 0.00347 0.00161 2.31000 1.02000 1.58860 0.86500 20.84390 10.20750 0.56870 51.65120 0.215599998832 'International Tables Volume C Table 6.1.1.4 (pp. 500-502)' 'Henke, Gullikson and Davis, At. Data and Nucl. Data Tables, 1993, 54, 2'
F 0.01794 0.01033 3.53920 2.64120 1.51700 1.02430 10.28250 4.29440 0.26150 26.14760 0.277599990368 'International Tables Volume C Table 6.1.1.4 (pp. 500-502)' 'Henke, Gullikson and Davis, At. Data and Nucl. Data Tables, 1993, 54, 2'
O 0.01158 0.00611 3.04850 2.28680 1.54630 0.86700 13.27710 5.70110 0.32390 32.90890 0.250800013542 'International Tables Volume C Table 6.1.1.4 (pp. 500-502)' 'Henke, Gullikson and Davis, At. Data and Nucl. Data Tables, 1993, 54, 2'
N 0.00653 0.00323 12.21260 3.13220 2.01250 1.16630 0.00570 9.89330 28.99750 0.58260 -11.5290002823 'International Tables Volume C Table 6.1.1.4 (pp. 500-502)' 'Henke, Gullikson and Davis, At. Data and Nucl. Data Tables, 1993, 54, 2'

loop_
_geom_angle_atom_site_label_1
_geom_angle_atom_site_label_2
_geom_angle_atom_site_label_3
_geom_angle
C00J O002 C00D 118.0(3)
C00A N004 C009 122.6(3)
C00F N004 C009 130.4(3)
C00F N004 C00A 106.7(2)
C00H N005 C00A 105.2(3)
C009 C006 C007 119.8(3)
C00D C006 C007 126.6(3)
C00D C006 C009 113.6(3)
C008 C007 C006 118.4(3)
C00B C007 C006 124.5(3)
C00B C007 C008 117.2(3)
C00A C008 C007 119.3(3)
C00E C008 C007 120.8(3)
C00E C008 C00A 119.9(3)
C006 C009 N004 121.2(3)
H009 C009 N004 119.39(17)
H009 C009 C006 119.39(17)
N005 C00A N004 111.4(3)
C008 C00A N004 118.5(3)
C008 C00A N005 130.1(3)
H00B C00B C007 120.25(18)
C00C C00B C007 119.5(3)
C00C C00B H00B 120.25(19)
C00B C00C F001 117.8(3)
C00G C00C F001 117.9(3)
C00G C00C C00B 124.3(3)
O003 C00D O002 122.8(3)
C006 C00D O002 113.9(3)
C006 C00D O003 123.3(3)
H00E C00E C008 119.65(18)
C00G C00E C008 120.7(3)
C00G C00E H00E 119.65(19)
H00F C00F N004 127.04(17)
C00H C00F N004 105.9(3)
C00H C00F H00F 127.0(2)
C00E C00G C00C 117.4(3)
H00G C00G C00C 121.3(2)
H00G C00G C00E 121.29(19)
C00F C00H N005 110.8(3)
C00I C00H N005 120.8(3)
C00I C00H C00F 128.4(3)
C00K C00I C00H 109.4(3)
C00M C00I C00H 110.1(3)
C00M C00I C00K 110.4(4)
C00N C00I C00H 108.5(3)
C00N C00I C00K 108.3(4)
C00N C00I C00M 110.1(4)
H00J C00J O002 109.70(18)
C00L C00J O002 105.4(3)
C00L C00J H00J 109.7(3)
C00O C00J O002 108.9(3)
C00O C00J H00J 109.7(3)
C00O C00J C00L 113.3(4)
H00a C00K C00I 109.5
H00c C00K C00I 109.5
H00c C00K H00a 109.5
H00d C00K C00I 109.5
H00d C00K H00a 109.5
H00d C00K H00c 109.5
H00h C00L C00J 109.5
H00i C00L C00J 109.5
H00i C00L H00h 109.5
H00k C00L C00J 109.5
H00k C00L H00h 109.5
H00k C00L H00i 109.5
H00l C00M C00I 109.5
H00m C00M C00I 109.5
H00m C00M H00l 109.5
H00n C00M C00I 109.5
H00n C00M H00l 109.5
H00n C00M H00m 109.5
H00o C00N C00I 109.5
H00p C00N C00I 109.5
H00p C00N H00o 109.5
H00q C00N C00I 109.5
H00q C00N H00o 109.5
H00q C00N H00p 109.5
H00r C00O C00J 109.5
H00s C00O C00J 109.5
H00s C00O H00r 109.5
H00t C00O C00J 109.5
H00t C00O H00r 109.5
H00t C00O H00s 109.5

loop_
_geom_bond_atom_site_label_1
_geom_bond_atom_site_label_2
_geom_bond_distance
F001 C00C 1.360(3)
O002 C00D 1.333(3)
O002 C00J 1.460(3)
O003 C00D 1.207(4)
N004 C009 1.364(3)
N004 C00A 1.378(4)
N004 C00F 1.384(3)
N005 C00A 1.318(3)
N005 C00H 1.390(4)
C006 C007 1.460(4)
C006 C009 1.347(4)
C006 C00D 1.480(4)
C007 C008 1.412(4)
C007 C00B 1.408(4)
C008 C00A 1.432(4)
C008 C00E 1.398(4)
C009 H009 0.9300
C00B H00B 0.9300
C00B C00C 1.354(4)
C00C C00G 1.373(4)
C00E H00E 0.9300
C00E C00G 1.375(4)
C00F H00F 0.9300
C00F C00H 1.354(4)
C00G H00G 0.9300
C00H C00I 1.507(4)
C00I C00K 1.521(5)
C00I C00M 1.522(5)
C00I C00N 1.529(6)
C00J H00J 0.9800
C00J C00L 1.499(5)
C00J C00O 1.482(6)
C00K H00a 0.9600
C00K H00c 0.9600
C00K H00d 0.9600
C00L H00h 0.9600
C00L H00i 0.9600
C00L H00k 0.9600
C00M H00l 0.9600
C00M H00m 0.9600
C00M H00n 0.9600
C00N H00o 0.9600
C00N H00p 0.9600
C00N H00q 0.9600
C00O H00r 0.9600
C00O H00s 0.9600
C00O H00t 0.9600
